data_7028802
loop_
_publ_author_name
'Yang, Song'
'Zhu, Xiancui'
'Zhou, Shuangliu'
'Wang, Shaowu'
'Feng, Zhijun'
'Wei, Yun'
'Miao, Hui'
'Guo, Liping'
'Wang, Fenhua'
'Zhang, Guangchao'
'Gu, Xiaoxia'
'Mu, Xiaolong'

_publ_section_title
;
 Synthesis, structure, and catalytic activity of novel trinuclear
 rare-earth metal amido complexes incorporating \m-\h(5):\h(1) bonding
 indolyl and \m3-oxo groups.
;
_journal_issue 6
_journal_name_full 'Dalton transactions (Cambridge, England : 2003)'
_journal_page_first 2521
_journal_page_last 2533
_journal_paper_doi 10.1039/c3dt51107c
_journal_volume 43
_journal_year 2014
_chemical_formula_sum 'C44 H60 Cl2 N7 O3 Si2 Yb3'
_chemical_formula_weight 1381.19
_chemical_name_systematic
;
?
;
_space_group_IT_number 15
_symmetry_cell_setting monoclinic
_symmetry_space_group_name_Hall '-C 2yc'
_symmetry_space_group_name_H-M 'C 1 2/c 1'
_atom_sites_solution_hydrogens geom
_atom_sites_solution_primary direct
_atom_sites_solution_secondary difmap
_audit_creation_method SHELXL-97
_cell_angle_alpha 90.00
_cell_angle_beta 108.4510(10)
_cell_angle_gamma 90.00
_cell_formula_units_Z 4
_cell_length_a 20.733(2)
_cell_length_b 14.3030(14)
_cell_length_c 18.0760(18)
_cell_measurement_reflns_used 9947
_cell_measurement_temperature 293(2)
_cell_measurement_theta_max 27.57
_cell_measurement_theta_min 2.30
_cell_volume 5084.8(9)
_computing_cell_refinement 'Bruker SMART'
_computing_data_collection 'Bruker SMART'
_computing_data_reduction 'Bruker SAINT'
_computing_molecular_graphics 'Bruker SHELXTL'
_computing_publication_material 'Bruker SHELXTL'
_computing_structure_refinement 'SHELXL-97 (Sheldrick, 1997)'
_computing_structure_solution 'SHELXS-97 (Sheldrick, 1990)'
_diffrn_ambient_temperature 293(2)
_diffrn_measured_fraction_theta_full 1.000
_diffrn_measured_fraction_theta_max 1.000
_diffrn_measurement_device_type 'CCD area detector'
_diffrn_measurement_method 'phi and omega scans'
_diffrn_radiation_monochromator graphite
_diffrn_radiation_source 'fine-focus sealed tube'
_diffrn_radiation_type MoK\a
_diffrn_radiation_wavelength 0.71073
_diffrn_reflns_av_R_equivalents 0.0323
_diffrn_reflns_av_sigmaI/netI 0.0276
_diffrn_reflns_limit_h_max 26
_diffrn_reflns_limit_h_min -26
_diffrn_reflns_limit_k_max 14
_diffrn_reflns_limit_k_min -18
_diffrn_reflns_limit_l_max 23
_diffrn_reflns_limit_l_min -23
_diffrn_reflns_number 20719
_diffrn_reflns_theta_full 27.00
_diffrn_reflns_theta_max 27.00
_diffrn_reflns_theta_min 1.76
_exptl_absorpt_coefficient_mu 5.668
_exptl_absorpt_correction_T_max 0.5261
_exptl_absorpt_correction_T_min 0.4641
_exptl_absorpt_correction_type none
_exptl_crystal_colour orange
_exptl_crystal_density_diffrn 1.804
_exptl_crystal_density_method 'not measured'
_exptl_crystal_description block
_exptl_crystal_F_000 2676
_exptl_crystal_size_max 0.16
_exptl_crystal_size_mid 0.14
_exptl_crystal_size_min 0.13
_refine_diff_density_max 1.111
_refine_diff_density_min -1.651
_refine_diff_density_rms 0.206
_refine_ls_extinction_method none
_refine_ls_goodness_of_fit_ref 1.079
_refine_ls_hydrogen_treatment constr
_refine_ls_matrix_type full
_refine_ls_number_parameters 280
_refine_ls_number_reflns 5560
_refine_ls_number_restraints 140
_refine_ls_restrained_S_all 1.143
_refine_ls_R_factor_all 0.0355
_refine_ls_R_factor_gt 0.0307
_refine_ls_shift/su_max 0.001
_refine_ls_shift/su_mean 0.000
_refine_ls_structure_factor_coef Fsqd
_refine_ls_weighting_details 'calc w=1/[\s^2^(Fo^2^)+(0.0468P)^2^+14.7188P] where P=(Fo^2^+2Fc^2^)/3'
_refine_ls_weighting_scheme calc
_refine_ls_wR_factor_gt 0.0816
_refine_ls_wR_factor_ref 0.0855
_reflns_number_gt 4994
_reflns_number_total 5560
_reflns_threshold_expression >2sigma(I)
_cod_data_source_file c3dt51107c.txt
_cod_data_source_block 091215a_0m
_cod_depositor_comments
;
The following automatic conversions were performed:

'_symmetry_cell_setting' value 'Monoclinic' changed to 'monoclinic'
according to
/usr/data/users/saulius/automatic-downloads/current/RSC/lib/dictionaries/cif_core.dic
dictionary named 'cif_core.dic' version 2.4.2 from 2011-04-26.

Automatic conversion script
Id: cif_fix_values 2281 2013-09-26 08:29:07Z andrius 
;
_cod_original_cell_volume 5084.9(9)
_cod_original_sg_symbol_H-M C2/c
_cod_database_code 7028802

loop_
_symmetry_equiv_pos_as_xyz
'x, y, z'
'-x, y, -z+1/2'
'x+1/2, y+1/2, z'
'-x+1/2, y+1/2, -z+1/2'
'-x, -y, -z'
'x, -y, z-1/2'
'-x+1/2, -y+1/2, -z'
'x+1/2, -y+1/2, z-1/2'

loop_
_atom_site_label
_atom_site_type_symbol
_atom_site_fract_x
_atom_site_fract_y
_atom_site_fract_z
_atom_site_U_iso_or_equiv
_atom_site_adp_type
_atom_site_occupancy
_atom_site_symmetry_multiplicity
_atom_site_calc_flag
_atom_site_refinement_flags
Cl1 Cl 0.44544(7) 0.61518(9) 0.09827(7) 0.0489(3) Uani 1 1 d .
Si1 Si 0.52799(7) 0.87012(9) 0.18398(8) 0.0415(3) Uani 1 1 d .
Yb1 Yb 0.407375(10) 0.465036(14) 0.168432(11) 0.03690(8) Uani 1 1 d .
Yb2 Yb 0.5000 0.654772(18) 0.2500 0.03775(9) Uani 1 2 d S
O1 O 0.5000 0.4988(3) 0.2500 0.0343(9) Uani 1 2 d SD
O2 O 0.3246(3) 0.4497(3) 0.0434(2) 0.0747(13) Uani 1 1 d U
N1 N 0.4560(3) 0.3449(3) 0.1218(3) 0.0556(11) Uani 1 1 d U
N2 N 0.3691(3) 0.3228(4) 0.2074(3) 0.0582(12) Uani 1 1 d U
N3 N 0.6119(2) 0.6093(3) 0.2484(3) 0.0430(9) Uani 1 1 d .
N4 N 0.5000 0.8094(4) 0.2500 0.0373(11) Uani 1 2 d S
C1 C 0.4980(4) 0.3290(6) 0.0789(4) 0.0744(17) Uani 1 1 d U
H1 H 0.5148 0.3753 0.0538 0.089 Uiso 1 1 calc R
C2 C 0.5125(5) 0.2355(6) 0.0775(5) 0.096(2) Uani 1 1 d U
H2 H 0.5400 0.2081 0.0518 0.115 Uiso 1 1 calc R
C3 C 0.4792(5) 0.1903(6) 0.1207(5) 0.090(2) Uani 1 1 d U
H3 H 0.4798 0.1264 0.1301 0.108 Uiso 1 1 calc R
C4 C 0.4442(3) 0.2572(4) 0.1481(3) 0.0601(14) Uani 1 1 d U
C5 C 0.3996(4) 0.2507(4) 0.1934(3) 0.0600(14) Uani 1 1 d U
H5 H 0.3926 0.1930 0.2133 0.072 Uiso 1 1 calc R
C6 C 0.3190(5) 0.3125(6) 0.2485(6) 0.094(2) Uani 1 1 d U
H6A H 0.2759 0.2954 0.2105 0.113 Uiso 1 1 calc R
H6B H 0.3330 0.2607 0.2847 0.113 Uiso 1 1 calc R
C7 C 0.3083(5) 0.3872(6) 0.2886(6) 0.101(2) Uani 1 1 d U
H7A H 0.3363 0.3801 0.3425 0.121 Uiso 1 1 calc R
H7B H 0.2613 0.3861 0.2875 0.121 Uiso 1 1 calc R
C8 C 0.3831(3) 0.5298(4) 0.2922(4) 0.0562(14) Uani 1 1 d U
H8 H 0.4135 0.5176 0.3451 0.067 Uiso 1 1 calc R
C9 C 0.3226(4) 0.4829(5) 0.2609(5) 0.0712(16) Uani 1 1 d U
C10 C 0.2846(3) 0.5398(6) 0.1982(5) 0.0733(17) Uani 1 1 d U
C11 C 0.2186(4) 0.5335(8) 0.1475(6) 0.102(3) Uani 1 1 d U
H11 H 0.1913 0.4822 0.1480 0.123 Uiso 1 1 calc R
C12 C 0.1961(5) 0.6045(10) 0.0977(6) 0.113(3) Uani 1 1 d U
H12 H 0.1516 0.6010 0.0645 0.136 Uiso 1 1 calc R
C13 C 0.2337(5) 0.6832(9) 0.0916(5) 0.109(3) Uani 1 1 d U
H13 H 0.2146 0.7298 0.0554 0.131 Uiso 1 1 calc R
C14 C 0.3021(4) 0.6909(7) 0.1419(4) 0.082(2) Uani 1 1 d U
H14 H 0.3295 0.7415 0.1395 0.098 Uiso 1 1 calc R
C15 C 0.3254(3) 0.6184(5) 0.1949(3) 0.0560(13) Uani 1 1 d U
C16 C 0.2893(6) 0.3659(8) 0.0190(6) 0.161(4) Uani 1 1 d DU
H16A H 0.2662 0.3471 0.0557 0.193 Uiso 1 1 calc R
H16B H 0.3206 0.3166 0.0163 0.193 Uiso 1 1 calc R
C17 C 0.2407(6) 0.3816(9) -0.0566(6) 0.190(4) Uani 1 1 d DU
H17A H 0.2476 0.3364 -0.0935 0.228 Uiso 1 1 calc R
H17B H 0.1950 0.3737 -0.0542 0.228 Uiso 1 1 calc R
C18 C 0.2481(7) 0.4652(9) -0.0795(6) 0.160(4) Uani 1 1 d DU
H18A H 0.2082 0.5025 -0.0832 0.192 Uiso 1 1 calc R
H18B H 0.2544 0.4635 -0.1304 0.192 Uiso 1 1 calc R
C19 C 0.3081(5) 0.5055(8) -0.0218(5) 0.123(3) Uani 1 1 d DU
H19A H 0.3458 0.5081 -0.0427 0.147 Uiso 1 1 calc R
H19B H 0.2984 0.5685 -0.0087 0.147 Uiso 1 1 calc R
C20 C 0.5794(3) 0.9766(4) 0.2279(4) 0.0626(16) Uani 1 1 d .
H20A H 0.5922 1.0094 0.1884 0.094 Uiso 1 1 calc R
H20B H 0.6195 0.9577 0.2687 0.094 Uiso 1 1 calc R
H20C H 0.5526 1.0170 0.2491 0.094 Uiso 1 1 calc R
C21 C 0.4557(3) 0.9079(5) 0.0969(4) 0.0648(16) Uani 1 1 d .
H21A H 0.4734 0.9307 0.0572 0.097 Uiso 1 1 calc R
H21B H 0.4306 0.9566 0.1119 0.097 Uiso 1 1 calc R
H21C H 0.4263 0.8556 0.0771 0.097 Uiso 1 1 calc R
C22 C 0.5853(3) 0.7991(4) 0.1437(4) 0.0570(14) Uani 1 1 d .
H22A H 0.5957 0.8339 0.1035 0.085 Uiso 1 1 calc R
H22B H 0.5628 0.7419 0.1222 0.085 Uiso 1 1 calc R
H22C H 0.6266 0.7850 0.1847 0.085 Uiso 1 1 calc R

loop_
_atom_site_aniso_label
_atom_site_aniso_U_11
_atom_site_aniso_U_22
_atom_site_aniso_U_33
_atom_site_aniso_U_23
_atom_site_aniso_U_13
_atom_site_aniso_U_12
Cl1 0.0567(7) 0.0442(7) 0.0427(6) 0.0061(5) 0.0115(5) -0.0089(6)
Si1 0.0444(7) 0.0317(6) 0.0469(7) 0.0037(5) 0.0125(6) -0.0017(5)
Yb1 0.04017(12) 0.03219(12) 0.03491(12) -0.00018(7) 0.00700(9) -0.00611(7)
Yb2 0.03589(15) 0.02508(14) 0.04780(17) 0.000 0.00687(12) 0.000
O1 0.040(2) 0.024(2) 0.037(2) 0.000 0.0078(18) 0.000
O2 0.087(3) 0.068(3) 0.044(2) 0.0082(19) -0.014(2) -0.027(2)
N1 0.070(3) 0.050(3) 0.046(2) -0.009(2) 0.019(2) -0.001(2)
N2 0.072(3) 0.047(2) 0.060(3) 0.003(2) 0.026(2) -0.013(2)
N3 0.040(2) 0.040(2) 0.047(2) 0.0033(18) 0.0115(18) -0.0001(17)
N4 0.040(3) 0.023(2) 0.048(3) 0.000 0.013(2) 0.000
C1 0.088(4) 0.078(4) 0.063(3) -0.020(3) 0.031(3) 0.005(3)
C2 0.113(5) 0.092(5) 0.085(4) -0.026(4) 0.035(4) 0.030(4)
C3 0.115(5) 0.059(4) 0.082(4) -0.013(3) 0.012(4) 0.029(4)
C4 0.077(3) 0.044(3) 0.048(3) -0.009(2) 0.003(3) 0.009(3)
C5 0.084(4) 0.038(3) 0.050(3) 0.004(2) 0.009(3) -0.005(3)
C6 0.115(5) 0.073(4) 0.118(5) 0.015(4) 0.071(4) -0.015(4)
C7 0.120(5) 0.078(4) 0.137(6) -0.009(4) 0.085(4) -0.031(4)
C8 0.068(3) 0.048(3) 0.065(3) -0.003(2) 0.039(3) -0.002(3)
C9 0.074(3) 0.065(3) 0.096(4) -0.015(3) 0.057(3) -0.018(3)
C10 0.046(3) 0.100(4) 0.082(4) -0.034(3) 0.033(3) -0.017(3)
C11 0.050(4) 0.149(7) 0.106(5) -0.037(5) 0.022(4) -0.013(4)
C12 0.057(4) 0.173(8) 0.101(5) -0.030(6) 0.012(4) 0.016(5)
C13 0.082(5) 0.156(7) 0.083(5) -0.004(5) 0.017(4) 0.052(5)
C14 0.065(3) 0.110(5) 0.070(4) 0.004(4) 0.021(3) 0.045(4)
C15 0.043(3) 0.073(4) 0.055(3) -0.012(3) 0.018(2) 0.006(2)
C16 0.178(7) 0.113(6) 0.111(6) 0.024(5) -0.069(5) -0.059(6)
C17 0.206(8) 0.144(7) 0.122(6) 0.025(6) -0.084(6) -0.073(7)
C18 0.174(7) 0.151(7) 0.091(5) 0.041(5) -0.051(5) -0.070(6)
C19 0.137(6) 0.124(6) 0.064(4) 0.027(4) -0.029(4) -0.049(5)
C20 0.065(4) 0.048(3) 0.076(4) -0.002(3) 0.026(3) -0.016(3)
C21 0.069(4) 0.065(4) 0.052(3) 0.014(3) 0.007(3) 0.009(3)
C22 0.062(3) 0.050(3) 0.067(4) 0.006(3) 0.033(3) 0.001(3)

loop_
_atom_type_symbol
_atom_type_description
_atom_type_scat_dispersion_real
_atom_type_scat_dispersion_imag
_atom_type_scat_source
C C 0.0033 0.0016 'International Tables Vol C Tables 4.2.6.8 and 6.1.1.4'
H H 0.0000 0.0000 'International Tables Vol C Tables 4.2.6.8 and 6.1.1.4'
N N 0.0061 0.0033 'International Tables Vol C Tables 4.2.6.8 and 6.1.1.4'
O O 0.0106 0.0060 'International Tables Vol C Tables 4.2.6.8 and 6.1.1.4'
Si Si 0.0817 0.0704 'International Tables Vol C Tables 4.2.6.8 and 6.1.1.4'
Cl Cl 0.1484 0.1585 'International Tables Vol C Tables 4.2.6.8 and 6.1.1.4'
Yb Yb -0.3850 5.5486 'International Tables Vol C Tables 4.2.6.8 and 6.1.1.4'

loop_
_geom_angle_atom_site_label_1
_geom_angle_atom_site_label_2
_geom_angle_atom_site_label_3
_geom_angle
_geom_angle_site_symmetry_1
_geom_angle_site_symmetry_3
Yb2 Cl1 Yb1 77.37(3) . .
N4 Si1 C21 111.9(2) . .
N4 Si1 C22 112.9(2) . .
C21 Si1 C22 105.4(3) . .
N4 Si1 C20 112.7(2) . .
C21 Si1 C20 108.4(3) . .
C22 Si1 C20 105.0(3) . .
N4 Si1 Yb2 33.92(15) . .
C21 Si1 Yb2 111.9(2) . .
C22 Si1 Yb2 81.12(18) . .
C20 Si1 Yb2 135.8(2) . .
O1 Yb1 N1 91.13(16) . .
O1 Yb1 N2 108.08(16) . .
N1 Yb1 N2 72.10(18) . .
O1 Yb1 O2 157.67(13) . .
N1 Yb1 O2 81.36(19) . .
N2 Yb1 O2 89.68(17) . .
O1 Yb1 C8 72.22(15) . .
N1 Yb1 C8 144.04(19) . .
N2 Yb1 C8 82.89(17) . .
O2 Yb1 C8 124.8(2) . .
O1 Yb1 N3 71.84(12) . 2_655
N1 Yb1 N3 162.96(16) . 2_655
N2 Yb1 N3 111.93(15) . 2_655
O2 Yb1 N3 114.67(17) . 2_655
C8 Yb1 N3 30.23(15) . 2_655
O1 Yb1 Cl1 78.98(9) . .
N1 Yb1 Cl1 101.18(13) . .
N2 Yb1 Cl1 170.02(13) . .
O2 Yb1 Cl1 81.89(11) . .
C8 Yb1 Cl1 106.30(13) . .
N3 Yb1 Cl1 76.69(10) 2_655 .
O1 Yb1 C9 99.76(17) . .
N1 Yb1 C9 136.38(19) . .
N2 Yb1 C9 64.35(19) . .
O2 Yb1 C9 100.1(2) . .
C8 Yb1 C9 29.3(2) . .
N3 Yb1 C9 49.81(16) 2_655 .
Cl1 Yb1 C9 122.30(15) . .
O1 Yb1 C15 99.51(15) . .
N1 Yb1 C15 168.00(17) . .
N2 Yb1 C15 109.31(18) . .
O2 Yb1 C15 86.71(18) . .
C8 Yb1 C15 46.41(18) . .
N3 Yb1 C15 28.34(14) 2_655 .
Cl1 Yb1 C15 75.69(13) . .
C9 Yb1 C15 47.3(2) . .
O1 Yb1 C10 116.25(15) . .
N1 Yb1 C10 147.50(19) . .
N2 Yb1 C10 82.4(2) . .
O2 Yb1 C10 78.6(2) . .
C8 Yb1 C10 46.2(2) . .
N3 Yb1 C10 47.55(15) 2_655 .
Cl1 Yb1 C10 101.03(17) . .
C9 Yb1 C10 28.3(2) . .
C15 Yb1 C10 27.98(19) . .
O1 Yb1 C5 101.81(16) . .
N1 Yb1 C5 50.29(18) . .
N2 Yb1 C5 22.11(18) . .
O2 Yb1 C5 89.55(16) . .
C8 Yb1 C5 101.08(17) . .
N3 Yb1 C5 131.25(15) 2_655 .
Cl1 Yb1 C5 151.31(13) . .
C9 Yb1 C5 86.1(2) . .
C15 Yb1 C5 131.35(18) . .
C10 Yb1 C5 104.0(2) . .
O1 Yb1 C4 95.71(16) . .
N1 Yb1 C4 24.04(18) . .
N2 Yb1 C4 48.29(18) . .
O2 Yb1 C4 85.98(17) . .
C8 Yb1 C4 123.98(18) . .
N3 Yb1 C4 153.23(15) 2_655 .
Cl1 Yb1 C4 125.22(13) . .
C9 Yb1 C4 112.4(2) . .
C15 Yb1 C4 156.41(18) . .
C10 Yb1 C4 128.4(2) . .
C5 Yb1 C4 26.30(18) . .
N4 Yb2 O1 180.000(1) . .
N4 Yb2 N3 105.61(10) . 2_655
O1 Yb2 N3 74.39(10) . 2_655
N4 Yb2 N3 105.61(10) . .
O1 Yb2 N3 74.39(10) . .
N3 Yb2 N3 148.8(2) 2_655 .
N4 Yb2 Cl1 102.22(3) . 2_655
O1 Yb2 Cl1 77.78(3) . 2_655
N3 Yb2 Cl1 91.53(11) 2_655 2_655
N3 Yb2 Cl1 81.91(11) . 2_655
N4 Yb2 Cl1 102.22(3) . .
O1 Yb2 Cl1 77.78(3) . .
N3 Yb2 Cl1 81.91(11) 2_655 .
N3 Yb2 Cl1 91.53(11) . .
Cl1 Yb2 Cl1 155.56(6) 2_655 .
N4 Yb2 Yb1 143.374(5) . .
O1 Yb2 Yb1 36.626(5) . .
N3 Yb2 Yb1 51.29(10) 2_655 .
N3 Yb2 Yb1 101.15(10) . .
Cl1 Yb2 Yb1 105.94(3) 2_655 .
Cl1 Yb2 Yb1 52.09(3) . .
N4 Yb2 Yb1 143.374(6) . 2_655
O1 Yb2 Yb1 36.626(5) . 2_655
N3 Yb2 Yb1 101.15(10) 2_655 2_655
N3 Yb2 Yb1 51.29(10) . 2_655
Cl1 Yb2 Yb1 52.09(3) 2_655 2_655
Cl1 Yb2 Yb1 105.94(3) . 2_655
Yb1 Yb2 Yb1 73.251(11) . 2_655
N4 Yb2 Si1 25.71(2) . 2_655
O1 Yb2 Si1 154.29(2) . 2_655
N3 Yb2 Si1 88.21(10) 2_655 2_655
N3 Yb2 Si1 121.07(10) . 2_655
Cl1 Yb2 Si1 84.05(4) 2_655 2_655
Cl1 Yb2 Si1 119.02(4) . 2_655
Yb1 Yb2 Si1 137.70(2) . 2_655
Yb1 Yb2 Si1 134.96(2) 2_655 2_655
N4 Yb2 Si1 25.71(2) . .
O1 Yb2 Si1 154.29(2) . .
N3 Yb2 Si1 121.07(10) 2_655 .
N3 Yb2 Si1 88.21(10) . .
Cl1 Yb2 Si1 119.02(4) 2_655 .
Cl1 Yb2 Si1 84.05(4) . .
Yb1 Yb2 Si1 134.96(2) . .
Yb1 Yb2 Si1 137.70(2) 2_655 .
Si1 Yb2 Si1 51.42(5) 2_655 .
Yb1 O1 Yb1 153.1(2) 2_655 .
Yb1 O1 Yb2 103.45(11) 2_655 .
Yb1 O1 Yb2 103.45(11) . .
C19 O2 C16 105.3(6) . .
C19 O2 Yb1 132.1(5) . .
C16 O2 Yb1 121.8(5) . .
C1 N1 C4 105.0(5) . .
C1 N1 Yb1 140.8(5) . .
C4 N1 Yb1 114.0(4) . .
C5 N2 C6 119.7(6) . .
C5 N2 Yb1 113.6(4) . .
C6 N2 Yb1 126.6(5) . .
C8 N3 C15 105.2(5) 2_655 2_655
C8 N3 Yb2 117.6(4) 2_655 .
C15 N3 Yb2 130.2(4) 2_655 .
C8 N3 Yb1 73.1(3) 2_655 2_655
C15 N3 Yb1 85.9(3) 2_655 2_655
Yb2 N3 Yb1 83.42(12) . 2_655
Si1 N4 Si1 119.3(3) 2_655 .
Si1 N4 Yb2 120.37(16) 2_655 .
Si1 N4 Yb2 120.37(16) . .
N1 C1 C2 110.9(8) . .
N1 C1 H1 124.5 . .
C2 C1 H1 124.5 . .
C3 C2 C1 107.4(7) . .
C3 C2 H2 126.3 . .
C1 C2 H2 126.3 . .
C2 C3 C4 107.3(7) . .
C2 C3 H3 126.3 . .
C4 C3 H3 126.3 . .
C3 C4 N1 109.3(7) . .
C3 C4 C5 132.3(7) . .
N1 C4 C5 118.3(5) . .
C3 C4 Yb1 151.2(6) . .
N1 C4 Yb1 42.0(3) . .
C5 C4 Yb1 76.5(3) . .
N2 C5 C4 121.1(5) . .
N2 C5 Yb1 44.3(3) . .
C4 C5 Yb1 77.2(3) . .
N2 C5 H5 119.5 . .
C4 C5 H5 119.5 . .
Yb1 C5 H5 162.3 . .
C7 C6 N2 117.1(7) . .
C7 C6 H6A 108.0 . .
N2 C6 H6A 108.0 . .
C7 C6 H6B 108.0 . .
N2 C6 H6B 108.0 . .
H6A C6 H6B 107.3 . .
C6 C7 C9 117.1(7) . .
C6 C7 H7A 108.0 . .
C9 C7 H7A 108.0 . .
C6 C7 H7B 108.0 . .
C9 C7 H7B 108.0 . .
H7A C7 H7B 107.3 . .
N3 C8 C9 113.4(6) 2_655 .
N3 C8 Yb1 76.6(3) 2_655 .
C9 C8 Yb1 82.7(4) . .
N3 C8 H8 122.3 2_655 .
C9 C8 H8 122.3 . .
Yb1 C8 H8 122.3 . .
C8 C9 C10 104.6(6) . .
C8 C9 C7 123.5(8) . .
C10 C9 C7 131.7(8) . .
C8 C9 Yb1 68.1(3) . .
C10 C9 Yb1 82.5(4) . .
C7 C9 Yb1 109.9(5) . .
C11 C10 C9 132.4(8) . .
C11 C10 C15 120.0(9) . .
C9 C10 C15 107.5(6) . .
C11 C10 Yb1 125.5(5) . .
C9 C10 Yb1 69.2(3) . .
C15 C10 Yb1 73.8(3) . .
C12 C11 C10 117.1(10) . .
C12 C11 H11 121.4 . .
C10 C11 H11 121.4 . .
C11 C12 C13 125.5(9) . .
C11 C12 H12 117.2 . .
C13 C12 H12 117.2 . .
C12 C13 C14 118.6(10) . .
C12 C13 H13 120.7 . .
C14 C13 H13 120.7 . .
C15 C14 C13 116.2(9) . .
C15 C14 H14 121.9 . .
C13 C14 H14 121.9 . .
N3 C15 C14 128.5(6) 2_655 .
N3 C15 C10 109.0(6) 2_655 .
C14 C15 C10 122.5(7) . .
N3 C15 Yb1 65.8(3) 2_655 .
C14 C15 Yb1 123.0(4) . .
C10 C15 Yb1 78.2(4) . .
O2 C16 C17 107.8(9) . .
O2 C16 H16A 110.2 . .
C17 C16 H16A 110.2 . .
O2 C16 H16B 110.2 . .
C17 C16 H16B 110.2 . .
H16A C16 H16B 108.5 . .
C18 C17 C16 109.3(10) . .
C18 C17 H17A 109.8 . .
C16 C17 H17A 109.8 . .
C18 C17 H17B 109.8 . .
C16 C17 H17B 109.8 . .
H17A C17 H17B 108.3 . .
C17 C18 C19 107.3(9) . .
C17 C18 H18A 110.3 . .
C19 C18 H18A 110.3 . .
C17 C18 H18B 110.3 . .
C19 C18 H18B 110.3 . .
H18A C18 H18B 108.5 . .
O2 C19 C18 107.8(8) . .
O2 C19 H19A 110.1 . .
C18 C19 H19A 110.1 . .
O2 C19 H19B 110.1 . .
C18 C19 H19B 110.1 . .
H19A C19 H19B 108.5 . .
Si1 C20 H20A 109.5 . .
Si1 C20 H20B 109.5 . .
H20A C20 H20B 109.5 . .
Si1 C20 H20C 109.5 . .
H20A C20 H20C 109.5 . .
H20B C20 H20C 109.5 . .
Si1 C21 H21A 109.5 . .
Si1 C21 H21B 109.5 . .
H21A C21 H21B 109.5 . .
Si1 C21 H21C 109.5 . .
H21A C21 H21C 109.5 . .
H21B C21 H21C 109.5 . .
Si1 C22 H22A 109.5 . .
Si1 C22 H22B 109.5 . .
H22A C22 H22B 109.5 . .
Si1 C22 H22C 109.5 . .
H22A C22 H22C 109.5 . .
H22B C22 H22C 109.5 . .

loop_
_geom_bond_atom_site_label_1
_geom_bond_atom_site_label_2
_geom_bond_distance
_geom_bond_site_symmetry_2
Cl1 Yb2 2.6755(13) .
Cl1 Yb1 2.7342(12) .
Si1 N4 1.719(3) .
Si1 C21 1.876(6) .
Si1 C22 1.876(6) .
Si1 C20 1.884(6) .
Si1 Yb2 3.4186(14) .
Yb1 O1 2.0742(10) .
Yb1 N1 2.284(5) .
Yb1 N2 2.371(5) .
Yb1 O2 2.376(4) .
Yb1 C8 2.613(6) .
Yb1 N3 2.656(4) 2_655
Yb1 C9 2.793(6) .
Yb1 C15 2.906(6) .
Yb1 C10 2.963(6) .
Yb1 C5 3.110(6) .
Yb1 C4 3.119(6) .
Yb2 N4 2.211(5) .
Yb2 O1 2.231(4) .
Yb2 N3 2.419(4) 2_655
Yb2 N3 2.419(4) .
Yb2 Cl1 2.6755(13) 2_655
Yb2 Yb1 3.3815(4) 2_655
Yb2 Si1 3.4186(14) 2_655
O1 Yb1 2.0742(10) 2_655
O2 C19 1.374(9) .
O2 C16 1.401(10) .
N1 C1 1.356(8) .
N1 C4 1.390(8) .
N2 C5 1.277(8) .
N2 C6 1.463(9) .
N3 C8 1.374(7) 2_655
N3 C15 1.383(7) 2_655
N3 Yb1 2.656(4) 2_655
N4 Si1 1.719(3) 2_655
C1 C2 1.374(11) .
C1 H1 0.9300 .
C2 C3 1.358(13) .
C2 H2 0.9300 .
C3 C4 1.384(9) .
C3 H3 0.9300 .
C4 C5 1.417(10) .
C5 H5 0.9300 .
C6 C7 1.348(12) .
C6 H6A 0.9700 .
C6 H6B 0.9700 .
C7 C9 1.517(10) .
C7 H7A 0.9700 .
C7 H7B 0.9700 .
C8 N3 1.374(7) 2_655
C8 C9 1.376(9) .
C8 H8 0.9800 .
C9 C10 1.416(11) .
C10 C11 1.388(11) .
C10 C15 1.420(10) .
C11 C12 1.338(15) .
C11 H11 0.9300 .
C12 C13 1.395(16) .
C12 H12 0.9300 .
C13 C14 1.426(12) .
C13 H13 0.9300 .
C14 C15 1.390(10) .
C14 H14 0.9300 .
C15 N3 1.383(7) 2_655
C16 C17 1.437(13) .
C16 H16A 0.9700 .
C16 H16B 0.9700 .
C17 C18 1.290(15) .
C17 H17A 0.9700 .
C17 H17B 0.9700 .
C18 C19 1.465(13) .
C18 H18A 0.9700 .
C18 H18B 0.9700 .
C19 H19A 0.9700 .
C19 H19B 0.9700 .
C20 H20A 0.9600 .
C20 H20B 0.9600 .
C20 H20C 0.9600 .
C21 H21A 0.9600 .
C21 H21B 0.9600 .
C21 H21C 0.9600 .
C22 H22A 0.9600 .
C22 H22B 0.9600 .
C22 H22C 0.9600 .

loop_
_geom_torsion_atom_site_label_1
_geom_torsion_atom_site_label_2
_geom_torsion_atom_site_label_3
_geom_torsion_atom_site_label_4
_geom_torsion
_geom_torsion_site_symmetry_1
_geom_torsion_site_symmetry_4
Yb2 Cl1 Yb1 O1 -31.61(7) . .
Yb2 Cl1 Yb1 N1 -120.57(13) . .
Yb2 Cl1 Yb1 N2 -167.4(8) . .
Yb2 Cl1 Yb1 O2 159.96(15) . .
Yb2 Cl1 Yb1 C8 35.99(16) . .
Yb2 Cl1 Yb1 N3 42.12(9) . 2_655
Yb2 Cl1 Yb1 C9 63.0(2) . .
Yb2 Cl1 Yb1 C15 71.30(12) . .
Yb2 Cl1 Yb1 C10 83.30(14) . .
Yb2 Cl1 Yb1 C5 -126.1(2) . .
Yb2 Cl1 Yb1 C4 -120.84(14) . .
Yb1 Cl1 Yb2 N4 -150.703(19) . .
Yb1 Cl1 Yb2 O1 29.297(19) . .
Yb1 Cl1 Yb2 N3 -46.38(10) . 2_655
Yb1 Cl1 Yb2 N3 102.96(10) . .
Yb1 Cl1 Yb2 Cl1 29.297(19) . 2_655
Yb1 Cl1 Yb2 Yb1 52.97(3) . 2_655
Yb1 Cl1 Yb2 Si1 -129.79(3) . 2_655
Yb1 Cl1 Yb2 Si1 -168.99(4) . .
O1 Yb1 Yb2 N4 180.0 . .
N1 Yb1 Yb2 N4 132.08(14) . .
N2 Yb1 Yb2 N4 -130.0(2) . .
O2 Yb1 Yb2 N4 27.43(18) . .
C8 Yb1 Yb2 N4 -88.26(16) . .
N3 Yb1 Yb2 N4 -60.01(13) 2_655 .
Cl1 Yb1 Yb2 N4 53.29(4) . .
C9 Yb1 Yb2 N4 -77.76(18) . .
C15 Yb1 Yb2 N4 -37.12(13) . .
C10 Yb1 Yb2 N4 -49.46(17) . .
C5 Yb1 Yb2 N4 -164.7(2) . .
C4 Yb1 Yb2 N4 157.62(17) . .
N1 Yb1 Yb2 O1 -47.92(14) . .
N2 Yb1 Yb2 O1 50.0(2) . .
O2 Yb1 Yb2 O1 -152.57(18) . .
C8 Yb1 Yb2 O1 91.74(16) . .
N3 Yb1 Yb2 O1 119.99(13) 2_655 .
Cl1 Yb1 Yb2 O1 -126.71(4) . .
C9 Yb1 Yb2 O1 102.24(18) . .
C15 Yb1 Yb2 O1 142.88(13) . .
C10 Yb1 Yb2 O1 130.54(17) . .
C5 Yb1 Yb2 O1 15.3(2) . .
C4 Yb1 Yb2 O1 -22.38(17) . .
O1 Yb1 Yb2 N3 -119.99(13) . 2_655
N1 Yb1 Yb2 N3 -167.9(2) . 2_655
N2 Yb1 Yb2 N3 -70.0(2) . 2_655
O2 Yb1 Yb2 N3 87.4(2) . 2_655
C8 Yb1 Yb2 N3 -28.3(2) . 2_655
Cl1 Yb1 Yb2 N3 113.30(14) . 2_655
C9 Yb1 Yb2 N3 -17.7(2) . 2_655
C15 Yb1 Yb2 N3 22.88(19) . 2_655
C10 Yb1 Yb2 N3 10.6(2) . 2_655
C5 Yb1 Yb2 N3 -104.6(2) . 2_655
C4 Yb1 Yb2 N3 -142.4(2) . 2_655
O1 Yb1 Yb2 N3 43.54(10) . .
N1 Yb1 Yb2 N3 -4.38(18) . .
N2 Yb1 Yb2 N3 93.5(2) . .
O2 Yb1 Yb2 N3 -109.0(2) . .
C8 Yb1 Yb2 N3 135.28(19) . .
N3 Yb1 Yb2 N3 163.53(11) 2_655 .
Cl1 Yb1 Yb2 N3 -83.17(11) . .
C9 Yb1 Yb2 N3 145.8(2) . .
C15 Yb1 Yb2 N3 -173.58(17) . .
C10 Yb1 Yb2 N3 174.1(2) . .
C5 Yb1 Yb2 N3 58.9(2) . .
C4 Yb1 Yb2 N3 21.2(2) . .
O1 Yb1 Yb2 Cl1 -41.13(3) . 2_655
N1 Yb1 Yb2 Cl1 -89.05(15) . 2_655
N2 Yb1 Yb2 Cl1 8.8(2) . 2_655
O2 Yb1 Yb2 Cl1 166.30(18) . 2_655
C8 Yb1 Yb2 Cl1 50.61(17) . 2_655
N3 Yb1 Yb2 Cl1 78.86(14) 2_655 2_655
Cl1 Yb1 Yb2 Cl1 -167.84(3) . 2_655
C9 Yb1 Yb2 Cl1 61.11(19) . 2_655
C15 Yb1 Yb2 Cl1 101.74(14) . 2_655
C10 Yb1 Yb2 Cl1 89.41(17) . 2_655
C5 Yb1 Yb2 Cl1 -25.8(2) . 2_655
C4 Yb1 Yb2 Cl1 -63.52(17) . 2_655
O1 Yb1 Yb2 Cl1 126.71(4) . .
N1 Yb1 Yb2 Cl1 78.79(15) . .
N2 Yb1 Yb2 Cl1 176.7(2) . .
O2 Yb1 Yb2 Cl1 -25.86(19) . .
C8 Yb1 Yb2 Cl1 -141.55(17) . .
N3 Yb1 Yb2 Cl1 -113.30(14) 2_655 .
C9 Yb1 Yb2 Cl1 -131.05(19) . .
C15 Yb1 Yb2 Cl1 -90.41(14) . .
C10 Yb1 Yb2 Cl1 -102.74(17) . .
C5 Yb1 Yb2 Cl1 142.1(2) . .
C4 Yb1 Yb2 Cl1 104.33(17) . .
O1 Yb1 Yb2 Yb1 0.0 . 2_655
N1 Yb1 Yb2 Yb1 -47.92(14) . 2_655
N2 Yb1 Yb2 Yb1 50.0(2) . 2_655
O2 Yb1 Yb2 Yb1 -152.57(18) . 2_655
C8 Yb1 Yb2 Yb1 91.74(16) . 2_655
N3 Yb1 Yb2 Yb1 119.99(13) 2_655 2_655
Cl1 Yb1 Yb2 Yb1 -126.71(4) . 2_655
C9 Yb1 Yb2 Yb1 102.24(18) . 2_655
C15 Yb1 Yb2 Yb1 142.88(13) . 2_655
C10 Yb1 Yb2 Yb1 130.54(17) . 2_655
C5 Yb1 Yb2 Yb1 15.3(2) . 2_655
C4 Yb1 Yb2 Yb1 -22.38(17) . 2_655
O1 Yb1 Yb2 Si1 -139.97(4) . 2_655
N1 Yb1 Yb2 Si1 172.11(15) . 2_655
N2 Yb1 Yb2 Si1 -90.0(2) . 2_655
O2 Yb1 Yb2 Si1 67.47(19) . 2_655
C8 Yb1 Yb2 Si1 -48.23(17) . 2_655
N3 Yb1 Yb2 Si1 -19.97(14) 2_655 2_655
Cl1 Yb1 Yb2 Si1 93.32(5) . 2_655
C9 Yb1 Yb2 Si1 -37.72(19) . 2_655
C15 Yb1 Yb2 Si1 2.91(14) . 2_655
C10 Yb1 Yb2 Si1 -9.42(17) . 2_655
C5 Yb1 Yb2 Si1 -124.6(2) . 2_655
C4 Yb1 Yb2 Si1 -162.35(17) . 2_655
O1 Yb1 Yb2 Si1 142.28(3) . .
N1 Yb1 Yb2 Si1 94.36(15) . .
N2 Yb1 Yb2 Si1 -167.7(2) . .
O2 Yb1 Yb2 Si1 -10.29(18) . .
C8 Yb1 Yb2 Si1 -125.98(17) . .
N3 Yb1 Yb2 Si1 -97.73(14) 2_655 .
Cl1 Yb1 Yb2 Si1 15.57(5) . .
C9 Yb1 Yb2 Si1 -115.48(19) . .
C15 Yb1 Yb2 Si1 -74.85(14) . .
C10 Yb1 Yb2 Si1 -87.18(17) . .
C5 Yb1 Yb2 Si1 157.6(2) . .
C4 Yb1 Yb2 Si1 119.89(17) . .
C21 Si1 Yb2 N4 -96.9(2) . .
C22 Si1 Yb2 N4 159.9(2) . .
C20 Si1 Yb2 N4 57.5(3) . .
N4 Si1 Yb2 O1 180.000(2) . .
C21 Si1 Yb2 O1 83.1(2) . .
C22 Si1 Yb2 O1 -20.1(2) . .
C20 Si1 Yb2 O1 -122.5(3) . .
N4 Si1 Yb2 N3 58.18(13) . 2_655
C21 Si1 Yb2 N3 -38.8(3) . 2_655
C22 Si1 Yb2 N3 -141.9(2) . 2_655
C20 Si1 Yb2 N3 115.7(3) . 2_655
N4 Si1 Yb2 N3 -133.27(11) . .
C21 Si1 Yb2 N3 129.8(3) . .
C22 Si1 Yb2 N3 26.7(2) . .
C20 Si1 Yb2 N3 -75.8(3) . .
N4 Si1 Yb2 Cl1 -53.54(7) . 2_655
C21 Si1 Yb2 Cl1 -150.5(2) . 2_655
C22 Si1 Yb2 Cl1 106.4(2) . 2_655
C20 Si1 Yb2 Cl1 4.0(3) . 2_655
N4 Si1 Yb2 Cl1 135.00(6) . .
C21 Si1 Yb2 Cl1 38.1(2) . .
C22 Si1 Yb2 Cl1 -65.1(2) . .
C20 Si1 Yb2 Cl1 -167.5(3) . .
N4 Si1 Yb2 Yb1 122.71(4) . .
C21 Si1 Yb2 Yb1 25.8(2) . .
C22 Si1 Yb2 Yb1 -77.4(2) . .
C20 Si1 Yb2 Yb1 -179.8(3) . .
N4 Si1 Yb2 Yb1 -117.80(4) . 2_655
C21 Si1 Yb2 Yb1 145.3(2) . 2_655
C22 Si1 Yb2 Yb1 42.1(2) . 2_655
C20 Si1 Yb2 Yb1 -60.3(3) . 2_655
N4 Si1 Yb2 Si1 0.0 . 2_655
C21 Si1 Yb2 Si1 -96.9(2) . 2_655
C22 Si1 Yb2 Si1 159.9(2) . 2_655
C20 Si1 Yb2 Si1 57.5(3) . 2_655
N1 Yb1 O1 Yb1 -39.73(12) . 2_655
N2 Yb1 O1 Yb1 31.79(13) . 2_655
O2 Yb1 O1 Yb1 -109.4(4) . 2_655
C8 Yb1 O1 Yb1 107.82(14) . 2_655
N3 Yb1 O1 Yb1 139.63(10) 2_655 2_655
Cl1 Yb1 O1 Yb1 -140.91(3) . 2_655
C9 Yb1 O1 Yb1 97.84(16) . 2_655
C15 Yb1 O1 Yb1 145.83(13) . 2_655
C10 Yb1 O1 Yb1 122.13(19) . 2_655
C5 Yb1 O1 Yb1 9.82(13) . 2_655
C4 Yb1 O1 Yb1 -16.09(13) . 2_655
N1 Yb1 O1 Yb2 140.27(12) . .
N2 Yb1 O1 Yb2 -148.21(13) . .
O2 Yb1 O1 Yb2 70.6(4) . .
C8 Yb1 O1 Yb2 -72.18(14) . .
N3 Yb1 O1 Yb2 -40.37(10) 2_655 .
Cl1 Yb1 O1 Yb2 39.09(3) . .
C9 Yb1 O1 Yb2 -82.16(16) . .
C15 Yb1 O1 Yb2 -34.17(13) . .
C10 Yb1 O1 Yb2 -57.87(19) . .
C5 Yb1 O1 Yb2 -170.18(13) . .
C4 Yb1 O1 Yb2 163.91(13) . .
N4 Yb2 O1 Yb1 -136(100) . 2_655
N3 Yb2 O1 Yb1 -135.43(11) 2_655 2_655
N3 Yb2 O1 Yb1 44.57(11) . 2_655
Cl1 Yb2 O1 Yb1 -40.33(3) 2_655 2_655
Cl1 Yb2 O1 Yb1 139.67(3) . 2_655
Yb1 Yb2 O1 Yb1 180.0 . 2_655
Si1 Yb2 O1 Yb1 -86.35(6) 2_655 2_655
Si1 Yb2 O1 Yb1 93.65(6) . 2_655
N4 Yb2 O1 Yb1 44(100) . .
N3 Yb2 O1 Yb1 44.57(11) 2_655 .
N3 Yb2 O1 Yb1 -135.43(11) . .
Cl1 Yb2 O1 Yb1 139.67(3) 2_655 .
Cl1 Yb2 O1 Yb1 -40.33(3) . .
Yb1 Yb2 O1 Yb1 180.0 2_655 .
Si1 Yb2 O1 Yb1 93.65(6) 2_655 .
Si1 Yb2 O1 Yb1 -86.35(6) . .
O1 Yb1 O2 C19 -37.7(11) . .
N1 Yb1 O2 C19 -109.2(9) . .
N2 Yb1 O2 C19 178.9(9) . .
C8 Yb1 O2 C19 97.8(9) . .
N3 Yb1 O2 C19 64.8(9) 2_655 .
Cl1 Yb1 O2 C19 -6.5(9) . .
C9 Yb1 O2 C19 115.1(9) . .
C15 Yb1 O2 C19 69.6(9) . .
C10 Yb1 O2 C19 96.6(9) . .
C5 Yb1 O2 C19 -159.0(9) . .
C4 Yb1 O2 C19 -132.9(9) . .
O1 Yb1 O2 C16 130.5(8) . .
N1 Yb1 O2 C16 59.0(8) . .
N2 Yb1 O2 C16 -12.9(8) . .
C8 Yb1 O2 C16 -94.0(8) . .
N3 Yb1 O2 C16 -127.0(8) 2_655 .
Cl1 Yb1 O2 C16 161.7(8) . .
C9 Yb1 O2 C16 -76.7(8) . .
C15 Yb1 O2 C16 -122.3(8) . .
C10 Yb1 O2 C16 -95.2(8) . .
C5 Yb1 O2 C16 9.2(8) . .
C4 Yb1 O2 C16 35.3(8) . .
O1 Yb1 N1 C1 -72.7(7) . .
N2 Yb1 N1 C1 178.6(8) . .
O2 Yb1 N1 C1 86.1(7) . .
C8 Yb1 N1 C1 -133.2(7) . .
N3 Yb1 N1 C1 -74.8(9) 2_655 .
Cl1 Yb1 N1 C1 6.3(7) . .
C9 Yb1 N1 C1 -178.2(7) . .
C15 Yb1 N1 C1 79.9(12) . .
C10 Yb1 N1 C1 138.6(7) . .
C5 Yb1 N1 C1 -177.2(8) . .
C4 Yb1 N1 C1 -174.3(10) . .
O1 Yb1 N1 C4 101.5(4) . .
N2 Yb1 N1 C4 -7.1(4) . .
O2 Yb1 N1 C4 -99.6(4) . .
C8 Yb1 N1 C4 41.1(6) . .
N3 Yb1 N1 C4 99.5(6) 2_655 .
Cl1 Yb1 N1 C4 -179.5(4) . .
C9 Yb1 N1 C4 -3.9(6) . .
C15 Yb1 N1 C4 -105.8(9) . .
C10 Yb1 N1 C4 -47.2(6) . .
C5 Yb1 N1 C4 -2.9(4) . .
O1 Yb1 N2 C5 -76.6(5) . .
N1 Yb1 N2 C5 8.6(4) . .
O2 Yb1 N2 C5 89.6(5) . .
C8 Yb1 N2 C5 -145.3(5) . .
N3 Yb1 N2 C5 -153.8(4) 2_655 .
Cl1 Yb1 N2 C5 57.3(10) . .
C9 Yb1 N2 C5 -169.0(5) . .
C15 Yb1 N2 C5 176.0(4) . .
C10 Yb1 N2 C5 168.2(5) . .
C4 Yb1 N2 C5 4.7(4) . .
O1 Yb1 N2 C6 99.3(7) . .
N1 Yb1 N2 C6 -175.5(7) . .
O2 Yb1 N2 C6 -94.4(7) . .
C8 Yb1 N2 C6 30.7(7) . .
N3 Yb1 N2 C6 22.2(7) 2_655 .
Cl1 Yb1 N2 C6 -126.7(8) . .
C9 Yb1 N2 C6 7.0(7) . .
C15 Yb1 N2 C6 -8.0(7) . .
C10 Yb1 N2 C6 -15.9(7) . .
C5 Yb1 N2 C6 176.0(9) . .
C4 Yb1 N2 C6 -179.3(7) . .
N4 Yb2 N3 C8 -145.4(4) . 2_655
O1 Yb2 N3 C8 34.6(4) . 2_655
N3 Yb2 N3 C8 34.6(4) 2_655 2_655
Cl1 Yb2 N3 C8 114.1(4) 2_655 2_655
Cl1 Yb2 N3 C8 -42.2(4) . 2_655
Yb1 Yb2 N3 C8 9.4(4) . 2_655
Yb1 Yb2 N3 C8 67.1(4) 2_655 2_655
Si1 Yb2 N3 C8 -167.9(3) 2_655 2_655
Si1 Yb2 N3 C8 -126.2(4) . 2_655
N4 Yb2 N3 C15 68.6(5) . 2_655
O1 Yb2 N3 C15 -111.4(5) . 2_655
N3 Yb2 N3 C15 -111.4(5) 2_655 2_655
Cl1 Yb2 N3 C15 -31.9(4) 2_655 2_655
Cl1 Yb2 N3 C15 171.7(5) . 2_655
Yb1 Yb2 N3 C15 -136.7(4) . 2_655
Yb1 Yb2 N3 C15 -79.0(5) 2_655 2_655
Si1 Yb2 N3 C15 46.1(5) 2_655 2_655
Si1 Yb2 N3 C15 87.7(5) . 2_655
N4 Yb2 N3 Yb1 147.55(6) . 2_655
O1 Yb2 N3 Yb1 -32.45(6) . 2_655
N3 Yb2 N3 Yb1 -32.45(6) 2_655 2_655
Cl1 Yb2 N3 Yb1 47.05(8) 2_655 2_655
Cl1 Yb2 N3 Yb1 -109.31(9) . 2_655
Yb1 Yb2 N3 Yb1 -57.70(10) . 2_655
Si1 Yb2 N3 Yb1 125.05(7) 2_655 2_655
Si1 Yb2 N3 Yb1 166.70(9) . 2_655
C21 Si1 N4 Si1 -82.9(3) . 2_655
C22 Si1 N4 Si1 158.4(2) . 2_655
C20 Si1 N4 Si1 39.6(2) . 2_655
Yb2 Si1 N4 Si1 180.000(1) . 2_655
C21 Si1 N4 Yb2 97.1(3) . .
C22 Si1 N4 Yb2 -21.6(2) . .
C20 Si1 N4 Yb2 -140.4(2) . .
O1 Yb2 N4 Si1 50(100) . 2_655
N3 Yb2 N4 Si1 49.08(12) 2_655 2_655
N3 Yb2 N4 Si1 -130.92(12) . 2_655
Cl1 Yb2 N4 Si1 -46.02(6) 2_655 2_655
Cl1 Yb2 N4 Si1 133.98(6) . 2_655
Yb1 Yb2 N4 Si1 93.65(6) . 2_655
Yb1 Yb2 N4 Si1 -86.35(6) 2_655 2_655
Si1 Yb2 N4 Si1 180.000(1) . 2_655
O1 Yb2 N4 Si1 -130(100) . .
N3 Yb2 N4 Si1 -130.92(12) 2_655 .
N3 Yb2 N4 Si1 49.08(12) . .
Cl1 Yb2 N4 Si1 133.98(6) 2_655 .
Cl1 Yb2 N4 Si1 -46.02(6) . .
Yb1 Yb2 N4 Si1 -86.35(6) . .
Yb1 Yb2 N4 Si1 93.65(6) 2_655 .
Si1 Yb2 N4 Si1 180.000(2) 2_655 .
C4 N1 C1 C2 0.1(8) . .
Yb1 N1 C1 C2 174.7(6) . .
N1 C1 C2 C3 -0.2(10) . .
C1 C2 C3 C4 0.2(10) . .
C2 C3 C4 N1 -0.1(9) . .
C2 C3 C4 C5 177.7(7) . .
C2 C3 C4 Yb1 -5.4(14) . .
C1 N1 C4 C3 0.0(7) . .
Yb1 N1 C4 C3 -176.2(5) . .
C1 N1 C4 C5 -178.1(6) . .
Yb1 N1 C4 C5 5.6(7) . .
C1 N1 C4 Yb1 176.3(6) . .
O1 Yb1 C4 C3 -72.5(10) . .
N1 Yb1 C4 C3 7.4(9) . .
N2 Yb1 C4 C3 178.3(11) . .
O2 Yb1 C4 C3 85.2(10) . .
C8 Yb1 C4 C3 -144.9(10) . .
N3 Yb1 C4 C3 -132.7(10) 2_655 .
Cl1 Yb1 C4 C3 8.0(11) . .
C9 Yb1 C4 C3 -175.5(10) . .
C15 Yb1 C4 C3 157.4(9) . .
C10 Yb1 C4 C3 157.2(10) . .
C5 Yb1 C4 C3 -177.7(12) . .
O1 Yb1 C4 N1 -79.9(4) . .
N2 Yb1 C4 N1 170.9(5) . .
O2 Yb1 C4 N1 77.8(4) . .
C8 Yb1 C4 N1 -152.3(4) . .
N3 Yb1 C4 N1 -140.1(4) 2_655 .
Cl1 Yb1 C4 N1 0.6(5) . .
C9 Yb1 C4 N1 177.1(4) . .
C15 Yb1 C4 N1 150.0(5) . .
C10 Yb1 C4 N1 149.8(4) . .
C5 Yb1 C4 N1 174.9(6) . .
O1 Yb1 C4 C5 105.2(3) . .
N1 Yb1 C4 C5 -174.9(6) . .
N2 Yb1 C4 C5 -4.0(3) . .
O2 Yb1 C4 C5 -97.2(4) . .
C8 Yb1 C4 C5 32.8(4) . .
N3 Yb1 C4 C5 45.0(6) 2_655 .
Cl1 Yb1 C4 C5 -174.3(3) . .
C9 Yb1 C4 C5 2.2(4) . .
C15 Yb1 C4 C5 -24.9(6) . .
C10 Yb1 C4 C5 -25.1(5) . .
C6 N2 C5 C4 174.7(7) . .
Yb1 N2 C5 C4 -9.1(8) . .
C6 N2 C5 Yb1 -176.3(9) . .
C3 C4 C5 N2 -175.0(7) . .
N1 C4 C5 N2 2.6(9) . .
Yb1 C4 C5 N2 6.5(6) . .
C3 C4 C5 Yb1 178.5(8) . .
N1 C4 C5 Yb1 -3.9(5) . .
O1 Yb1 C5 N2 109.1(4) . .
N1 Yb1 C5 N2 -169.4(5) . .
O2 Yb1 C5 N2 -90.3(5) . .
C8 Yb1 C5 N2 35.2(5) . .
N3 Yb1 C5 N2 33.0(5) 2_655 .
Cl1 Yb1 C5 N2 -162.3(4) . .
C9 Yb1 C5 N2 9.9(5) . .
C15 Yb1 C5 N2 -5.0(5) . .
C10 Yb1 C5 N2 -12.1(5) . .
C4 Yb1 C5 N2 -172.1(7) . .
O1 Yb1 C5 C4 -78.8(3) . .
N1 Yb1 C5 C4 2.7(3) . .
N2 Yb1 C5 C4 172.1(7) . .
O2 Yb1 C5 C4 81.8(4) . .
C8 Yb1 C5 C4 -152.7(4) . .
N3 Yb1 C5 C4 -154.9(3) 2_655 .
Cl1 Yb1 C5 C4 9.8(5) . .
C9 Yb1 C5 C4 -178.0(4) . .
C15 Yb1 C5 C4 167.0(3) . .
C10 Yb1 C5 C4 160.0(4) . .
C5 N2 C6 C7 154.3(9) . .
Yb1 N2 C6 C7 -21.4(13) . .
N2 C6 C7 C9 26.4(14) . .
O1 Yb1 C8 N3 84.3(3) . 2_655
N1 Yb1 C8 N3 150.3(3) . 2_655
N2 Yb1 C8 N3 -164.1(4) . 2_655
O2 Yb1 C8 N3 -79.5(4) . 2_655
Cl1 Yb1 C8 N3 11.9(4) . 2_655
C9 Yb1 C8 N3 -116.2(6) . 2_655
C15 Yb1 C8 N3 -38.7(3) . 2_655
C10 Yb1 C8 N3 -77.8(4) . 2_655
C5 Yb1 C8 N3 -176.7(3) . 2_655
C4 Yb1 C8 N3 169.1(3) . 2_655
O1 Yb1 C8 C9 -159.5(5) . .
N1 Yb1 C8 C9 -93.5(5) . .
N2 Yb1 C8 C9 -47.9(4) . .
O2 Yb1 C8 C9 36.7(5) . .
N3 Yb1 C8 C9 116.2(6) 2_655 .
Cl1 Yb1 C8 C9 128.1(4) . .
C15 Yb1 C8 C9 77.4(5) . .
C10 Yb1 C8 C9 38.4(4) . .
C5 Yb1 C8 C9 -60.5(5) . .
C4 Yb1 C8 C9 -74.7(5) . .
N3 C8 C9 C10 -3.5(7) 2_655 .
Yb1 C8 C9 C10 -75.5(4) . .
N3 C8 C9 C7 172.0(6) 2_655 .
Yb1 C8 C9 C7 100.0(6) . .
N3 C8 C9 Yb1 72.0(4) 2_655 .
C6 C7 C9 C8 -95.7(11) . .
C6 C7 C9 C10 78.5(12) . .
C6 C7 C9 Yb1 -19.4(12) . .
O1 Yb1 C9 C8 19.7(5) . .
N1 Yb1 C9 C8 121.8(4) . .
N2 Yb1 C9 C8 125.2(5) . .
O2 Yb1 C9 C8 -150.1(4) . .
N3 Yb1 C9 C8 -36.3(4) 2_655 .
Cl1 Yb1 C9 C8 -63.3(5) . .
C15 Yb1 C9 C8 -74.2(4) . .
C10 Yb1 C9 C8 -109.1(6) . .
C5 Yb1 C9 C8 121.1(4) . .
C4 Yb1 C9 C8 120.1(4) . .
O1 Yb1 C9 C10 128.9(4) . .
N1 Yb1 C9 C10 -129.0(4) . .
N2 Yb1 C9 C10 -125.7(5) . .
O2 Yb1 C9 C10 -41.0(4) . .
C8 Yb1 C9 C10 109.1(6) . .
N3 Yb1 C9 C10 72.9(4) 2_655 .
Cl1 Yb1 C9 C10 45.8(5) . .
C15 Yb1 C9 C10 34.9(4) . .
C5 Yb1 C9 C10 -129.8(4) . .
C4 Yb1 C9 C10 -130.8(4) . .
O1 Yb1 C9 C7 -99.4(6) . .
N1 Yb1 C9 C7 2.7(8) . .
N2 Yb1 C9 C7 6.1(6) . .
O2 Yb1 C9 C7 90.8(6) . .
C8 Yb1 C9 C7 -119.1(9) . .
N3 Yb1 C9 C7 -155.4(7) 2_655 .
Cl1 Yb1 C9 C7 177.6(6) . .
C15 Yb1 C9 C7 166.6(8) . .
C10 Yb1 C9 C7 131.8(8) . .
C5 Yb1 C9 C7 1.9(6) . .
C4 Yb1 C9 C7 1.0(7) . .
C8 C9 C10 C11 -175.4(8) . .
C7 C9 C10 C11 9.6(13) . .
Yb1 C9 C10 C11 119.6(8) . .
C8 C9 C10 C15 0.6(7) . .
C7 C9 C10 C15 -174.4(7) . .
Yb1 C9 C10 C15 -64.3(4) . .
C8 C9 C10 Yb1 64.9(4) . .
C7 C9 C10 Yb1 -110.1(8) . .
O1 Yb1 C10 C11 173.2(8) . .
N1 Yb1 C10 C11 -42.2(10) . .
N2 Yb1 C10 C11 -80.3(8) . .
O2 Yb1 C10 C11 10.9(8) . .
C8 Yb1 C10 C11 -167.7(10) . .
N3 Yb1 C10 C11 150.4(10) 2_655 .
Cl1 Yb1 C10 C11 90.2(8) . .
C9 Yb1 C10 C11 -127.9(10) . .
C15 Yb1 C10 C11 115.6(10) . .
C5 Yb1 C10 C11 -75.8(9) . .
C4 Yb1 C10 C11 -64.6(9) . .
O1 Yb1 C10 C9 -58.8(4) . .
N1 Yb1 C10 C9 85.8(5) . .
N2 Yb1 C10 C9 47.6(4) . .
O2 Yb1 C10 C9 138.8(4) . .
C8 Yb1 C10 C9 -39.8(4) . .
N3 Yb1 C10 C9 -81.6(4) 2_655 .
Cl1 Yb1 C10 C9 -141.9(4) . .
C15 Yb1 C10 C9 -116.5(6) . .
C5 Yb1 C10 C9 52.2(4) . .
C4 Yb1 C10 C9 63.4(4) . .
O1 Yb1 C10 C15 57.6(5) . .
N1 Yb1 C10 C15 -157.8(4) . .
N2 Yb1 C10 C15 164.1(4) . .
O2 Yb1 C10 C15 -104.7(4) . .
C8 Yb1 C10 C15 76.7(4) . .
N3 Yb1 C10 C15 34.9(3) 2_655 .
Cl1 Yb1 C10 C15 -25.4(4) . .
C9 Yb1 C10 C15 116.5(6) . .
C5 Yb1 C10 C15 168.7(4) . .
C4 Yb1 C10 C15 179.8(3) . .
C9 C10 C11 C12 174.6(8) . .
C15 C10 C11 C12 -1.1(12) . .
Yb1 C10 C11 C12 -91.9(10) . .
C10 C11 C12 C13 1.3(15) . .
C11 C12 C13 C14 -0.2(15) . .
C12 C13 C14 C15 -1.1(11) . .
C13 C14 C15 N3 -177.8(6) . 2_655
C13 C14 C15 C10 1.3(9) . .
C13 C14 C15 Yb1 98.5(6) . .
C11 C10 C15 N3 179.0(6) . 2_655
C9 C10 C15 N3 2.4(7) . 2_655
Yb1 C10 C15 N3 -59.0(4) . 2_655
C11 C10 C15 C14 -0.2(10) . .
C9 C10 C15 C14 -176.9(6) . .
Yb1 C10 C15 C14 121.8(6) . .
C11 C10 C15 Yb1 -122.0(6) . .
C9 C10 C15 Yb1 61.3(4) . .
O1 Yb1 C15 N3 -12.5(3) . 2_655
N1 Yb1 C15 N3 -164.7(7) . 2_655
N2 Yb1 C15 N3 100.6(3) . 2_655
O2 Yb1 C15 N3 -170.9(3) . 2_655
C8 Yb1 C15 N3 41.6(3) . 2_655
Cl1 Yb1 C15 N3 -88.4(3) . 2_655
C9 Yb1 C15 N3 82.1(4) . 2_655
C10 Yb1 C15 N3 117.3(6) . 2_655
C5 Yb1 C15 N3 102.6(3) . 2_655
C4 Yb1 C15 N3 117.0(4) . 2_655
O1 Yb1 C15 C14 109.0(6) . .
N1 Yb1 C15 C14 -43.3(12) . .
N2 Yb1 C15 C14 -138.0(6) . .
O2 Yb1 C15 C14 -49.5(6) . .
C8 Yb1 C15 C14 163.0(7) . .
N3 Yb1 C15 C14 121.4(7) 2_655 .
Cl1 Yb1 C15 C14 33.0(6) . .
C9 Yb1 C15 C14 -156.5(7) . .
C10 Yb1 C15 C14 -121.2(8) . .
C5 Yb1 C15 C14 -136.0(6) . .
C4 Yb1 C15 C14 -121.6(6) . .
O1 Yb1 C15 C10 -129.8(4) . .
N1 Yb1 C15 C10 77.9(10) . .
N2 Yb1 C15 C10 -16.7(5) . .
O2 Yb1 C15 C10 71.8(4) . .
C8 Yb1 C15 C10 -75.8(4) . .
N3 Yb1 C15 C10 -117.3(6) 2_655 .
Cl1 Yb1 C15 C10 154.2(4) . .
C9 Yb1 C15 C10 -35.3(4) . .
C5 Yb1 C15 C10 -14.7(5) . .
C4 Yb1 C15 C10 -0.3(7) . .
C19 O2 C16 C17 -12.4(8) . .
Yb1 O2 C16 C17 176.6(4) . .
O2 C16 C17 C18 3.9(8) . .
C16 C17 C18 C19 5.9(12) . .
C16 O2 C19 C18 15.9(13) . .
Yb1 O2 C19 C18 -174.5(7) . .
C17 C18 C19 O2 -14.0(15) . .
